data_2003221
loop_
_publ_author_name
'Waskowska, A.'
'Kroupa, J.'

_publ_section_title
;
 Disorder in <i>n</i>-Alkyl Ammonium Dihydrogen Phosphate Crystals:
 C~<i>n~</i>H~2<i>n~ + 1</i>NH~3~^+^.H~2~PO~4~^{-^}
;
_journal_issue 3
_journal_name_full 'Acta Crystallographica Section C'
_journal_page_first 420
_journal_page_last 423
_journal_paper_doi 10.1107/S0108270194006402
_journal_volume 51
_journal_year 1995
_chemical_formula_sum 'C8 H22 N O4 P'
_chemical_formula_weight 227.2
_space_group_IT_number 14
_symmetry_cell_setting monoclinic
_symmetry_space_group_name_Hall '-P 2ybc'
_symmetry_space_group_name_H-M 'P 1 21/c 1'
_atom_type_scat_source IntTabIV
_cell_angle_alpha 90
_cell_angle_beta 90.61(3)
_cell_angle_gamma 90
_cell_formula_units_Z 4
_cell_length_a 4.589(2)
_cell_length_b 34.701(7)
_cell_length_c 7.365(3)
_cell_measurement_reflns_used 37
_cell_measurement_temperature 296
_cell_measurement_theta_max 14
_cell_measurement_theta_min 7
_cell_volume 1172.8(7)
_diffrn_measurement_device 'Kuma KM-4'
_diffrn_measurement_method \w/2\q
_diffrn_radiation_type 'Mo K\a'
_diffrn_radiation_wavelength 0.71073
_diffrn_reflns_av_R_equivalents 0.032
_diffrn_reflns_limit_h_max 7
_diffrn_reflns_limit_h_min 0
_diffrn_reflns_limit_k_max 49
_diffrn_reflns_limit_k_min -49
_diffrn_reflns_limit_l_max 11
_diffrn_reflns_limit_l_min -11
_diffrn_reflns_number 7637
_diffrn_reflns_theta_max 37.5
_diffrn_standards_decay_% 2
_diffrn_standards_interval_count 50
_diffrn_standards_number 2
_exptl_absorpt_coefficient_mu 0.219
_exptl_absorpt_correction_T_max 0.82
_exptl_absorpt_correction_T_min 0.78
_exptl_absorpt_correction_type sphere
_exptl_crystal_colour 'Colourless, transparent'
_exptl_crystal_density_diffrn 1.287(1)
_exptl_crystal_description Sphere
_exptl_crystal_F_000 496
_exptl_crystal_size_rad 0.16
_refine_diff_density_max 0.35
_refine_diff_density_min -0.38
_refine_ls_extinction_coef '\k = 0.00027'
_refine_ls_extinction_method
;
F~c~ = F(1 + 0.002\kF^2^/sin2\q)^-1/4^ (Larson, 1976)'
;
_refine_ls_goodness_of_fit_obs 1.66
_refine_ls_hydrogen_treatment 'H atoms: see text'
_refine_ls_number_parameters 175
_refine_ls_number_reflns 4427
_refine_ls_R_factor_obs 0.065
_refine_ls_shift/esd_max 0.111
_refine_ls_structure_factor_coef F
_refine_ls_weighting_details 'w=1/[\s^2^(F~o~) + 0.00015(F~o~^2^)]'
_refine_ls_weighting_scheme calc
_refine_ls_wR_factor_obs 0.065
_reflns_number_observed 1512
_reflns_number_total 4427
_reflns_observed_criterion F>4\s(F)
_cod_data_source_file ab0326.cif
_cod_data_source_block ab0326b
_cod_depositor_comments
;
The following automatic conversions were performed:

'_exptl_absorpt_correction_type' tag value 'spherical' was replaced
with 'sphere' value.

Automatic conversion script
Id: cif_fix_values 1646 2011-03-28 12:23:43Z adriana 

The following automatic conversions were performed:

'_refine_ls_weighting_scheme' value 'w=1/[\s^2^(F~o~) +
0.00015(F~o~^2^)]' was changed to 'calc'. New tag
'_refine_ls_weighting_details' was created. The value of the new tag
was set to 'w=1/[\s^2^(F~o~) + 0.00015(F~o~^2^)]'.

Automatic conversion script
Id: cif_fix_values 3143 2015-03-26 13:38:13Z robertas 
;
_cod_database_code 2003221

loop_
_symmetry_equiv_pos_as_xyz
x,y,z
-x,-y,-z
x,1/2-y,1/2+z
-x,1/2+y,1/2-z

loop_
_atom_site_label
_atom_site_fract_x
_atom_site_fract_y
_atom_site_fract_z
_atom_site_U_iso_or_equiv
N .3959(9) .7013(1) .2492(8) .039(2)
C(1) .4061(16) .4093(2) .2521(10) .057(2)
C(2) .2320(12) .4464(2) .2507(9) .043(2)
C(3) .4131(11) .4827(1) .2490(8) .037(2)
C(4) .2329(11) .5198(1) .2505(8) .036(2)
C(5) .4117(11) .5564(2) .2511(8) .037(2)
C(6) .2338(10) .5929(1) .2490(8) .036(2)
C(7) .4112(10) .6301(1) .2490(7) .031(2)
C(8) .2231(10) .6653(1) .2492(8) .031(2)
P(1) .1706(3) .2920(1) .2562(2) .024(1)
O(1) -.0661(8) .3243(1) .2481(6) .041(1)
O(2) .2328(14) .2855(2) .4538(8) .032(2)
O(3) .4319(13) .3053(2) .1391(9) .029(2)
O(4) .0395(14) .2540(2) .1761(10) .030(2)
O(31) .4366(13) .3035(2) .3638(9) .035(2)
O(41) .0344(14) .2541(2) .3381(10) .033(2)
O(21) .2380(15) .2836(2) .0544(10) .038(3)
H(11) .2797 .3870 .2529 .074(21)
H(12) .5254 .4080 .1448 .097(28)
H(13) .5312 .4083 .3577 .087(26)
H(21) .1061 .4463 .3572 .078(23)
H(22) .1004 .4460 .1466 .034(14)
H(31) .5350 .4826 .1433 .061(20)
H(32) .5427 .4827 .3540 .025(13)
H(41) .1092 .5198 .3560 .015(11)
H(42) .1049 .5200 .1454 .018(11)
H(51) .5380 .5561 .1466 .039(15)
H(52) .5379 .5563 .3572 .038(15)
H(61) .1094 .5935 .3537 .038(16)
H(62) .1085 .5932 .1432 .041(16)
H(71) .5367 .6304 .1437 .036(15)
H(72) .5385 .6306 .3547 .055(19)
H(81) .1301 .6622 .1393 .053(19)
H(82) .0831 .6654 .3278 .069(23)
H(1) .4816 .7015 .3590 .160(45)
H(2) .2702 .7204 .2479 .085(24)
H(3) .4959 .7032 .1702 .072(26)

loop_
_geom_angle_atom_site_label_1
_geom_angle_atom_site_label_2
_geom_angle_atom_site_label_3
_geom_angle
_geom_angle_publ_flag
C(1) C(2) C(3) 114.7(5) yes
C(2) C(3) C(4) 113.8(4) yes
C(3) C(4) C(5) 114.5(4) yes
C(4) C(5) C(6) 114.4(4) yes
C(5) C(6) C(7) 115.0(4) yes
C(6) C(7) C(8) 112.5(4) yes
N C(8) C(7) 112.4(4) yes
O(1) P(1) O(2) 105.7(3) yes
O(1) P(1) O(3) 107.8(3) yes
O(2) P(1) O(3) 116.4(4) yes
O(1) P(1) O(4) 109.1(3) yes
O(2) P(1) O(4) 108.0(4) yes
O(3) P(1) O(4) 109.7(4) yes
O(1) P(1) O(31) 112.9(3) yes
O(1) P(1) O(41) 109.6(3) yes
O(1) P(1) O(21) 104.2(3) yes
O(31) P(1) O(21) 112.8(4) yes
O(31) P(1) O(41) 110.0(4) yes
O(41) P(1) O(21) 107.0(4) yes
C(2) C(1) H(11) 111.4(6) no
C(2) C(1) H(12) 109.7(6) no
H(11) C(1) H(12) 108.1(6) no
C(2) C(1) H(13) 110.3(6) no
H(11) C(1) H(13) 108.5(6) no
H(12) C(1) H(13) 108.7(7) no
C(1) C(2) H(21) 107.8(5) no
C(3) C(2) H(21) 109.9(5) no
C(1) C(2) H(22) 108.5(5) no
C(3) C(2) H(22) 110.1(5) no
H(21) C(2) H(22) 105.4(5) no
C(2) C(3) H(31) 109.4(5) no
C(4) C(3) H(31) 109.0(5) no
C(2) C(3) H(32) 109.2(5) no
C(4) C(3) H(32) 108.5(5) no
H(31) C(3) H(32) 106.7(5) no
C(3) C(4) H(41) 109.2(5) no
C(5) C(4) H(41) 108.7(5) no
C(3) C(4) H(42) 108.9(5) no
C(5) C(4) H(42) 108.7(5) no
H(41) C(4) H(42) 106.6(5) no
C(4) C(5) H(51) 108.5(5) no
C(6) C(5) H(51) 109.3(5) no
C(4) C(5) H(52) 108.5(5) no
C(6) C(5) H(52) 109.4(5) no
H(51) C(5) H(52) 106.5(5) no
C(5) C(6) H(61) 109.5(5) no
C(7) C(6) H(61) 107.6(5) no
C(5) C(6) H(62) 109.6(5) no
C(7) C(6) H(62) 107.7(5) no
H(61) C(6) H(62) 107.1(5) no
C(6) C(7) H(71) 109.2(4) no
C(8) C(7) H(71) 109.9(4) no
C(6) C(7) H(72) 109.4(4) no
C(8) C(7) H(72) 109.2(4) no
H(71) C(7) H(72) 106.5(4) no
N C(8) H(81) 110.1(5) no
C(7) C(8) H(81) 99.6(4) no
N C(8) H(82) 113.3(5) no
C(7) C(8) H(82) 115.7(5) no
H(81) C(8) H(82) 104.3(5) no
C(8) N H(1) 103.7(4) no
C(8) N H(2) 106.6(4) no
H(1) N H(2) 106.6(5) no
C(8) N H(3) 114.1(5) no
H(1) N H(3) 115.7(5) no
H(2) N H(3) 109.5(5) no

loop_
_geom_bond_atom_site_label_1
_geom_bond_atom_site_label_2
_geom_bond_distance
_geom_bond_publ_flag
N C(8) 1.479(6) yes
C(1) C(2) 1.515(8) yes
C(2) C(3) 1.507(7) yes
C(3) C(4) 1.530(7) yes
C(4) C(5) 1.513(7) yes
C(5) C(6) 1.507(7) yes
C(6) C(7) 1.526(7) yes
C(7) C(8) 1.495(6) yes
P(1) O(1) 1.563(4) yes
P(1) O(2) 1.498(6) yes
P(1) O(3) 1.554(6) yes
P(1) O(4) 1.563(7) yes
P(1) O(31) 1.502(7) yes
P(1) O(41) 1.578(7) yes
P(1) O(21) 1.550(7) yes
C(1) H(11) 0.970(6) no
C(1) H(12) 0.966(8) no
C(1) H(13) 0.963(7) no
C(2) H(21) 0.979(6) no
C(2) H(22) 0.971(6) no
C(3) H(31) 0.963(6) no
C(3) H(32) 0.971(5) no
C(4) H(41) 0.967(6) no
C(4) H(42) 0.967(6) no
C(5) H(51) 0.968(6) no
C(5) H(52) 0.968(6) no
C(6) H(61) 0.964(6) no
C(6) H(62) 0.963(5) no
C(7) H(71) 0.971(5) no
C(7) H(72) 0.968(5) no
C(7) H(81) 1.880(5) no
C(8) H(81) 0.917(6) no
C(8) H(82) 0.870(5) no
C(8) H(1) 1.903(5) no
C(8) H(2) 1.924(5) no
C(8) H(3) 1.911(5) no
N H(1) 0.896(5) no
N H(2) 0.879(4) no
N H(3) 0.748(5) no
